data_4515438
loop_
_publ_author_name
'Jin, Jianqun'
'Long, Guankui'
'Gao, Yongqian'
'Zhang, Jing'
'Ou, Changjin'
'Zhu, Caixia'
'Xu, Haixiao'
'Zhao, Jianfeng'
'Zhang, Mingtao'
'Huang, Wei'

_publ_section_title
;
 Supramolecular Design of Donor-Acceptor Complexes via Heteroatom
 Replacement toward Structure and Electrical Transporting Property
 Tailoring.
;
_journal_issue 1
_journal_name_full 'ACS applied materials &amp; interfaces'
_journal_page_first 1109
_journal_page_last 1116
_journal_paper_doi 10.1021/acsami.8b16561
_journal_volume 11
_journal_year 2019
_chemical_formula_sum 'C58 H28 N14 O0'
_chemical_formula_weight 920.94
_space_group_crystal_system triclinic
_space_group_IT_number 2
_space_group_name_Hall '-P 1'
_space_group_name_H-M_alt 'P -1'
_atom_sites_solution_hydrogens geom
_audit_creation_method SHELXL-2016/6
_cell_angle_alpha 95.203(4)
_cell_angle_beta 102.662(4)
_cell_angle_gamma 111.433(4)
_cell_formula_units_Z 2
_cell_length_a 11.4869(17)
_cell_length_b 13.353(2)
_cell_length_c 16.424(3)
_cell_measurement_reflns_used 4886
_cell_measurement_temperature 299(2)
_cell_measurement_theta_max 27.36
_cell_measurement_theta_min 2.30
_cell_volume 2247.1(6)
_computing_cell_refinement 'Bruker SAINT'
_computing_data_collection 'Bruker APEX2'
_computing_data_reduction 'Bruker SAINT'
_computing_molecular_graphics 'SHELXL-2016/6 (Sheldrick, 2016)'
_computing_publication_material 'SHELXL-2016/6 (Sheldrick, 2016)'
_computing_structure_refinement 'SHELXL-2016/6 (Sheldrick, 2016)'
_computing_structure_solution 'SHELXT 2014/5 (Sheldrick, 2014)'
_diffrn_ambient_temperature 299(2)
_diffrn_measured_fraction_theta_full 0.969
_diffrn_measured_fraction_theta_max 0.969
_diffrn_measurement_device_type 'Bruker APEX-II CCD'
_diffrn_measurement_method '\f and \w scans'
_diffrn_radiation_type MoK\a
_diffrn_radiation_wavelength 0.71073
_diffrn_reflns_av_R_equivalents 0.0765
_diffrn_reflns_av_unetI/netI 0.1521
_diffrn_reflns_Laue_measured_fraction_full 0.969
_diffrn_reflns_Laue_measured_fraction_max 0.969
_diffrn_reflns_limit_h_max 13
_diffrn_reflns_limit_h_min -13
_diffrn_reflns_limit_k_max 15
_diffrn_reflns_limit_k_min -15
_diffrn_reflns_limit_l_max 19
_diffrn_reflns_limit_l_min -13
_diffrn_reflns_number 14338
_diffrn_reflns_point_group_measured_fraction_full 0.969
_diffrn_reflns_point_group_measured_fraction_max 0.969
_diffrn_reflns_theta_full 25.000
_diffrn_reflns_theta_max 25.000
_diffrn_reflns_theta_min 1.668
_exptl_absorpt_coefficient_mu 0.085
_exptl_absorpt_correction_T_max 0.989
_exptl_absorpt_correction_T_min 0.986
_exptl_absorpt_correction_type multi-scan
_exptl_crystal_colour 'clear blackish black'
_exptl_crystal_density_diffrn 1.361
_exptl_crystal_description block
_exptl_crystal_F_000 948
_exptl_crystal_size_max 0.170
_exptl_crystal_size_mid 0.150
_exptl_crystal_size_min 0.130
_refine_diff_density_max 0.327
_refine_diff_density_min -0.336
_refine_diff_density_rms 0.071
_refine_ls_extinction_method none
_refine_ls_goodness_of_fit_ref 1.015
_refine_ls_hydrogen_treatment constr
_refine_ls_matrix_type full
_refine_ls_number_parameters 649
_refine_ls_number_reflns 7667
_refine_ls_number_restraints 642
_refine_ls_restrained_S_all 0.975
_refine_ls_R_factor_all 0.1757
_refine_ls_R_factor_gt 0.0954
_refine_ls_shift/su_max 0.000
_refine_ls_shift/su_mean 0.000
_refine_ls_structure_factor_coef Fsqd
_refine_ls_weighting_details 'w=1/[\s^2^(Fo^2^)+(0.0864P)^2^] where P=(Fo^2^+2Fc^2^)/3'
_refine_ls_weighting_scheme calc
_refine_ls_wR_factor_gt 0.2038
_refine_ls_wR_factor_ref 0.2290
_reflns_Friedel_coverage 0.000
_reflns_number_gt 3904
_reflns_number_total 7667
_reflns_threshold_expression 'I > 2\s(I)'
_cod_data_source_file am8b16561_si_004.cif
_cod_data_source_block 2_a
_cod_original_cell_volume 2247.2(6)
_cod_database_code 4515438
_shelx_shelxl_version_number 2016/6
_shelx_space_group_comment
; 
The symmetry employed for this shelxl refinement is uniquely defined 
by the following loop, which should always be used as a source of 
symmetry information in preference to the above space-group names. 
They are only intended as comments. 
;
_shelx_estimated_absorpt_t_min 0.986
_shelx_estimated_absorpt_t_max 0.989

loop_
_space_group_symop_operation_xyz
'x, y, z'
'-x, -y, -z'

loop_
_atom_site_label
_atom_site_type_symbol
_atom_site_fract_x
_atom_site_fract_y
_atom_site_fract_z
_atom_site_U_iso_or_equiv
_atom_site_adp_type
_atom_site_occupancy
_atom_site_site_symmetry_order
_atom_site_calc_flag
_atom_site_refinement_flags_posn
_atom_site_refinement_flags_adp
N1 N 1.0511(3) 0.2867(3) 0.6719(2) 0.0302(8) Uani 1 1 d . U
C1 C 1.1820(4) 0.3320(3) 0.7213(3) 0.0283(10) Uani 1 1 d . U
N2 N 1.0730(3) 0.3316(3) 0.5416(2) 0.0350(9) Uani 1 1 d . U
C2 C 1.2941(4) 0.3620(3) 0.6954(3) 0.0380(11) Uani 1 1 d . U
H2 H 1.292516 0.356806 0.638273 0.046 Uiso 1 1 calc R U
N3 N 1.0368(3) 0.3116(3) 0.4560(2) 0.0343(9) Uani 1 1 d . U
C3 C 1.4094(4) 0.4005(4) 0.7594(3) 0.0417(12) Uani 1 1 d . U
H3 H 1.487184 0.421209 0.744303 0.050 Uiso 1 1 calc R U
C5 C 1.3022(4) 0.3800(3) 0.8692(3) 0.0361(11) Uani 1 1 d . U
H5 H 1.304684 0.386239 0.926418 0.043 Uiso 1 1 calc R U
N5 N 1.3220(4) 0.5827(4) 0.3289(3) 0.0599(12) Uani 1 1 d . U
N4 N 0.9080(3) 0.2053(3) 0.3258(2) 0.0300(8) Uani 1 1 d . U
C4 C 1.4143(4) 0.4094(4) 0.8445(3) 0.0421(12) Uani 1 1 d . U
H4 H 1.494102 0.435603 0.885203 0.051 Uiso 1 1 calc R U
C6 C 1.1845(4) 0.3405(3) 0.8068(3) 0.0285(9) Uani 1 1 d . U
N6 N 1.2093(4) 0.4975(4) 0.0601(3) 0.0645(13) Uani 1 1 d . U
C7 C 1.0522(4) 0.3007(3) 0.8114(3) 0.0287(10) Uani 1 1 d . U
N7 N 0.5322(4) 0.3359(4) 0.3260(3) 0.0597(12) Uani 1 1 d . U
N8 N 0.4225(4) 0.2916(4) 0.0575(3) 0.0637(13) Uani 1 1 d . U
C8 C 0.9960(4) 0.2915(3) 0.8788(3) 0.0374(11) Uani 1 1 d . U
H8 H 1.047860 0.312353 0.934598 0.045 Uiso 1 1 calc R U
C9 C 0.8636(4) 0.2514(4) 0.8621(3) 0.0424(12) Uani 1 1 d . U
H9 H 0.825110 0.244109 0.906737 0.051 Uiso 1 1 calc R U
N9 N 0.7849(4) 0.8535(3) 0.5025(3) 0.0592(12) Uani 1 1 d . U
N10 N 0.3808(4) 0.7966(4) 0.5019(3) 0.0609(13) Uani 1 1 d . U
C10 C 0.7863(4) 0.2216(4) 0.7788(3) 0.0435(12) Uani 1 1 d . U
H10 H 0.696457 0.194806 0.768909 0.052 Uiso 1 1 calc R U
C11 C 0.8379(4) 0.2304(3) 0.7108(3) 0.0357(11) Uani 1 1 d . U
H11 H 0.785122 0.211169 0.655310 0.043 Uiso 1 1 calc R U
N11 N 1.3196(4) 1.0686(4) 0.3400(3) 0.0680(14) Uani 1 1 d . U
C12 C 0.9728(4) 0.2694(3) 0.7283(3) 0.0302(10) Uani 1 1 d . U
N12 N 1.2069(4) 1.0103(4) 0.0652(3) 0.0642(13) Uani 1 1 d . U
C13 C 1.0066(4) 0.2603(3) 0.5828(3) 0.0274(9) Uani 1 1 d . U
N13 N 0.5515(4) 0.8591(4) 0.3454(3) 0.0691(14) Uani 1 1 d . U
C14 C 0.9034(4) 0.1626(3) 0.5415(3) 0.0326(10) Uani 1 1 d . U
H14 H 0.860328 0.112508 0.571716 0.039 Uiso 1 1 calc R U
N14 N 0.4242(4) 0.7853(4) 0.0729(3) 0.0637(13) Uani 1 1 d . U
C15 C 0.8679(4) 0.1429(3) 0.4561(3) 0.0313(10) Uani 1 1 d . U
H15 H 0.798175 0.079262 0.425458 0.038 Uiso 1 1 calc R U
C16 C 0.9378(4) 0.2200(3) 0.4148(3) 0.0284(9) Uani 1 1 d . U
C17 C 0.7822(4) 0.1599(3) 0.2689(3) 0.0289(10) Uani 1 1 d . U
C19 C 0.5547(4) 0.0895(4) 0.2175(3) 0.0437(12) Uani 1 1 d . U
H19 H 0.472957 0.066696 0.227200 0.052 Uiso 1 1 calc R U
C18 C 0.6624(4) 0.1310(3) 0.2862(3) 0.0346(11) Uani 1 1 d . U
H18 H 0.655482 0.139250 0.341554 0.041 Uiso 1 1 calc R U
C20 C 0.5626(4) 0.0802(4) 0.1345(3) 0.0433(12) Uani 1 1 d . U
H20 H 0.487282 0.053089 0.089636 0.052 Uiso 1 1 calc R U
C21 C 0.6821(4) 0.1112(3) 0.1185(3) 0.0366(11) Uani 1 1 d . U
H21 H 0.688347 0.104747 0.062912 0.044 Uiso 1 1 calc R U
C22 C 0.7927(4) 0.1521(3) 0.1857(3) 0.0281(9) Uani 1 1 d . U
C23 C 0.9971(4) 0.2264(3) 0.2769(3) 0.0286(10) Uani 1 1 d . U
C24 C 1.1315(4) 0.2685(3) 0.3017(3) 0.0377(11) Uani 1 1 d . U
H24 H 1.177550 0.289971 0.358784 0.045 Uiso 1 1 calc R U
C25 C 1.1944(4) 0.2776(4) 0.2388(3) 0.0440(12) Uani 1 1 d . U
H25 H 1.284796 0.305777 0.254305 0.053 Uiso 1 1 calc R U
C26 C 1.1283(4) 0.2462(3) 0.1534(3) 0.0415(12) Uani 1 1 d . U
H26 H 1.174325 0.254099 0.112666 0.050 Uiso 1 1 calc R U
C27 C 0.9951(4) 0.2035(3) 0.1288(3) 0.0344(10) Uani 1 1 d . U
H27 H 0.949912 0.181991 0.071485 0.041 Uiso 1 1 calc R U
C28 C 0.9291(4) 0.1930(3) 0.1908(3) 0.0285(9) Uani 1 1 d . U
C29 C 1.2364(4) 0.5455(4) 0.2705(3) 0.0379(11) Uani 1 1 d . U
C30 C 1.1734(4) 0.5004(4) 0.1189(3) 0.0395(11) Uani 1 1 d . U
C31 C 1.1320(4) 0.5015(3) 0.1948(3) 0.0335(10) Uani 1 1 d . U
C32 C 1.0035(4) 0.4637(3) 0.1946(3) 0.0306(10) Uani 1 1 d . U
C33 C 0.9668(4) 0.4625(3) 0.2720(3) 0.0335(10) Uani 1 1 d . U
H33 H 1.030615 0.486785 0.323587 0.040 Uiso 1 1 calc R U
C34 C 0.8412(4) 0.4269(3) 0.2713(3) 0.0325(10) Uani 1 1 d . U
H34 H 0.818953 0.426990 0.322466 0.039 Uiso 1 1 calc R U
C35 C 0.7406(4) 0.3884(3) 0.1924(3) 0.0302(10) Uani 1 1 d . U
C36 C 0.7782(4) 0.3909(3) 0.1158(3) 0.0332(10) Uani 1 1 d . U
H36 H 0.714570 0.367699 0.064086 0.040 Uiso 1 1 calc R U
C37 C 0.9026(4) 0.4257(3) 0.1163(3) 0.0334(10) Uani 1 1 d . U
H37 H 0.924485 0.425350 0.065067 0.040 Uiso 1 1 calc R U
C38 C 0.6122(4) 0.3517(3) 0.1924(3) 0.0334(10) Uani 1 1 d . U
C39 C 0.5709(4) 0.3448(4) 0.2675(3) 0.0376(11) Uani 1 1 d . U
C40 C 0.5090(4) 0.3184(4) 0.1160(3) 0.0417(12) Uani 1 1 d . U
C41 C 0.3741(4) 0.4308(3) 0.4996(3) 0.0329(10) Uani 1 1 d . U
H41 H 0.290606 0.384490 0.499056 0.039 Uiso 1 1 calc R U
C42 C 0.4016(4) 0.5377(4) 0.5005(3) 0.0332(10) Uani 1 1 d . U
H42 H 0.336794 0.563649 0.501161 0.040 Uiso 1 1 calc R U
C43 C 0.5296(4) 0.6139(3) 0.5006(2) 0.0313(10) Uani 1 1 d . U
C44 C 0.5567(4) 0.7222(3) 0.5022(3) 0.0327(10) Uani 1 1 d . U
C45 C 0.4598(4) 0.7653(4) 0.5022(3) 0.0412(12) Uani 1 1 d . U
C46 C 0.6831(4) 0.7967(4) 0.5014(3) 0.0368(11) Uani 1 1 d . U
C47 C 0.5818(4) 0.8567(4) 0.2840(3) 0.0418(11) Uani 1 1 d . U
C48 C 0.5116(4) 0.8152(4) 0.1311(3) 0.0428(12) Uani 1 1 d . U
C49 C 0.6171(4) 0.8540(3) 0.2057(3) 0.0359(10) Uani 1 1 d . U
C50 C 0.7454(4) 0.8898(3) 0.2051(3) 0.0325(10) Uani 1 1 d . U
C51 C 0.8467(4) 0.9282(3) 0.2827(3) 0.0314(10) Uani 1 1 d . U
H51 H 0.825996 0.926479 0.334389 0.038 Uiso 1 1 calc R U
C52 C 0.9715(4) 0.9667(3) 0.2814(3) 0.0314(10) Uani 1 1 d . U
H52 H 1.036474 0.992860 0.332529 0.038 Uiso 1 1 calc R U
C53 C 1.0068(4) 0.9684(3) 0.2034(3) 0.0320(10) Uani 1 1 d . U
C54 C 0.9043(4) 0.9293(3) 0.1259(3) 0.0350(10) Uani 1 1 d . U
H54 H 0.925052 0.930367 0.074224 0.042 Uiso 1 1 calc R U
C55 C 0.7793(4) 0.8912(3) 0.1262(3) 0.0368(11) Uani 1 1 d . U
H55 H 0.714305 0.865632 0.075109 0.044 Uiso 1 1 calc R U
C56 C 1.1351(4) 1.0048(3) 0.2027(3) 0.0354(10) Uani 1 1 d . U
C57 C 1.2385(4) 1.0415(4) 0.2799(3) 0.0405(11) Uani 1 1 d . U
C58 C 1.1741(4) 1.0076(4) 0.1255(3) 0.0430(12) Uani 1 1 d . U

loop_
_atom_site_aniso_label
_atom_site_aniso_U_11
_atom_site_aniso_U_22
_atom_site_aniso_U_33
_atom_site_aniso_U_23
_atom_site_aniso_U_13
_atom_site_aniso_U_12
N1 0.0298(18) 0.033(2) 0.025(2) 0.0003(16) 0.0045(16) 0.0117(16)
C1 0.024(2) 0.026(2) 0.027(2) -0.0015(19) 0.0008(18) 0.0068(18)
N2 0.036(2) 0.035(2) 0.029(2) 0.0047(17) 0.0055(17) 0.0106(17)
C2 0.038(2) 0.045(3) 0.037(3) 0.012(2) 0.016(2) 0.019(2)
N3 0.038(2) 0.033(2) 0.025(2) 0.0037(17) 0.0030(17) 0.0096(17)
C3 0.030(2) 0.041(3) 0.056(3) 0.010(2) 0.011(2) 0.016(2)
C5 0.039(2) 0.035(3) 0.030(3) 0.001(2) 0.000(2) 0.016(2)
N5 0.044(2) 0.070(3) 0.047(3) 0.004(2) -0.001(2) 0.011(2)
N4 0.0299(18) 0.036(2) 0.025(2) 0.0029(16) 0.0066(16) 0.0143(16)
C4 0.035(2) 0.040(3) 0.046(3) 0.004(2) 0.003(2) 0.014(2)
C6 0.029(2) 0.020(2) 0.031(3) -0.0004(18) 0.0011(18) 0.0082(17)
N6 0.067(3) 0.081(4) 0.050(3) 0.014(3) 0.025(3) 0.028(3)
C7 0.033(2) 0.027(2) 0.023(2) -0.0042(19) 0.0043(19) 0.0127(18)
N7 0.057(3) 0.071(3) 0.047(3) 0.004(2) 0.023(2) 0.017(2)
N8 0.043(2) 0.075(3) 0.054(3) -0.002(3) -0.002(2) 0.014(2)
C8 0.051(3) 0.033(3) 0.030(3) 0.004(2) 0.009(2) 0.019(2)
C9 0.047(3) 0.045(3) 0.045(3) 0.010(2) 0.025(2) 0.021(2)
N9 0.042(2) 0.051(3) 0.077(4) 0.011(2) 0.015(2) 0.012(2)
N10 0.056(3) 0.074(3) 0.063(3) 0.012(2) 0.018(2) 0.036(3)
C10 0.031(2) 0.047(3) 0.054(3) 0.008(2) 0.013(2) 0.017(2)
C11 0.031(2) 0.037(3) 0.036(3) 0.003(2) 0.006(2) 0.012(2)
N11 0.039(2) 0.083(4) 0.057(3) -0.017(3) -0.007(2) 0.016(2)
C12 0.032(2) 0.023(2) 0.035(3) -0.0002(19) 0.012(2) 0.0107(18)
N12 0.064(3) 0.082(4) 0.053(3) 0.020(3) 0.027(3) 0.027(3)
C13 0.031(2) 0.028(2) 0.024(2) 0.0040(18) 0.0041(18) 0.0152(18)
N13 0.061(3) 0.106(4) 0.053(3) 0.027(3) 0.029(3) 0.037(3)
C14 0.038(2) 0.028(2) 0.031(3) 0.009(2) 0.009(2) 0.0109(19)
N14 0.042(2) 0.079(3) 0.056(3) -0.002(3) -0.001(2) 0.020(2)
C15 0.038(2) 0.025(2) 0.026(2) 0.0015(19) 0.004(2) 0.0095(19)
C16 0.032(2) 0.025(2) 0.025(2) 0.0010(18) 0.0027(19) 0.0120(18)
C17 0.028(2) 0.026(2) 0.031(2) 0.0018(19) 0.0016(19) 0.0139(18)
C19 0.031(2) 0.042(3) 0.053(3) 0.004(2) 0.009(2) 0.013(2)
C18 0.032(2) 0.039(3) 0.033(3) 0.002(2) 0.009(2) 0.016(2)
C20 0.035(2) 0.043(3) 0.041(3) 0.001(2) -0.001(2) 0.011(2)
C21 0.041(2) 0.030(3) 0.030(3) -0.002(2) 0.000(2) 0.012(2)
C22 0.030(2) 0.026(2) 0.023(2) 0.0013(19) 0.0041(18) 0.0076(18)
C23 0.028(2) 0.029(2) 0.031(2) 0.0066(19) 0.0090(19) 0.0138(19)
C24 0.031(2) 0.037(3) 0.037(3) 0.000(2) 0.003(2) 0.010(2)
C25 0.034(2) 0.044(3) 0.055(3) 0.007(2) 0.015(2) 0.016(2)
C26 0.046(3) 0.038(3) 0.051(3) 0.011(2) 0.027(2) 0.020(2)
C27 0.045(3) 0.031(3) 0.026(3) 0.002(2) 0.010(2) 0.014(2)
C28 0.037(2) 0.024(2) 0.027(2) 0.0066(19) 0.0076(19) 0.0159(19)
C29 0.037(2) 0.037(3) 0.037(3) 0.005(2) 0.009(2) 0.014(2)
C30 0.033(2) 0.042(3) 0.037(3) 0.006(2) 0.004(2) 0.011(2)
C31 0.034(2) 0.035(3) 0.031(3) 0.005(2) 0.0055(19) 0.015(2)
C32 0.032(2) 0.025(2) 0.031(3) 0.0047(19) 0.0034(19) 0.0108(18)
C33 0.035(2) 0.035(3) 0.027(3) 0.003(2) 0.004(2) 0.013(2)
C34 0.040(2) 0.035(3) 0.022(2) 0.005(2) 0.0083(19) 0.015(2)
C35 0.034(2) 0.025(2) 0.030(3) 0.0020(19) 0.0054(19) 0.0126(19)
C36 0.035(2) 0.034(3) 0.022(2) 0.000(2) -0.0002(19) 0.010(2)
C37 0.038(2) 0.038(3) 0.022(2) 0.001(2) 0.0071(19) 0.015(2)
C38 0.035(2) 0.034(3) 0.029(3) 0.003(2) 0.0056(19) 0.012(2)
C39 0.029(2) 0.035(3) 0.041(3) 0.000(2) 0.004(2) 0.008(2)
C40 0.036(3) 0.039(3) 0.044(3) 0.001(2) 0.009(2) 0.011(2)
C41 0.018(2) 0.045(3) 0.026(3) -0.004(2) 0.0020(19) 0.0058(19)
C42 0.023(2) 0.045(3) 0.027(3) 0.001(2) 0.0030(19) 0.0124(19)
C43 0.025(2) 0.043(3) 0.018(2) -0.002(2) 0.0017(18) 0.0085(19)
C44 0.030(2) 0.037(3) 0.028(3) 0.003(2) 0.008(2) 0.0113(19)
C45 0.036(2) 0.048(3) 0.038(3) 0.008(2) 0.013(2) 0.014(2)
C46 0.037(2) 0.038(3) 0.033(3) 0.005(2) 0.009(2) 0.013(2)
C47 0.031(2) 0.045(3) 0.047(3) 0.010(3) 0.005(2) 0.015(2)
C48 0.034(3) 0.043(3) 0.049(3) 0.005(2) 0.012(2) 0.013(2)
C49 0.035(2) 0.031(3) 0.035(3) 0.001(2) 0.007(2) 0.009(2)
C50 0.036(2) 0.022(2) 0.035(3) -0.0003(19) 0.005(2) 0.0108(19)
C51 0.038(2) 0.029(2) 0.026(2) 0.0026(19) 0.010(2) 0.0138(19)
C52 0.029(2) 0.031(2) 0.028(3) -0.003(2) -0.0024(19) 0.0117(19)
C53 0.037(2) 0.026(2) 0.032(3) 0.002(2) 0.007(2) 0.0129(19)
C54 0.037(2) 0.038(3) 0.027(3) 0.002(2) 0.008(2) 0.013(2)
C55 0.039(2) 0.033(3) 0.031(3) -0.003(2) 0.003(2) 0.011(2)
C56 0.035(2) 0.033(3) 0.037(3) 0.004(2) 0.008(2) 0.014(2)
C57 0.033(2) 0.039(3) 0.046(3) -0.001(2) 0.011(2) 0.011(2)
C58 0.037(3) 0.044(3) 0.047(3) 0.011(2) 0.012(2) 0.014(2)

loop_
_atom_type_symbol
_atom_type_description
_atom_type_scat_dispersion_real
_atom_type_scat_dispersion_imag
_atom_type_scat_source
C C 0.0033 0.0016 'International Tables Vol C Tables 4.2.6.8 and 6.1.1.4'
H H 0.0000 0.0000 'International Tables Vol C Tables 4.2.6.8 and 6.1.1.4'
N N 0.0061 0.0033 'International Tables Vol C Tables 4.2.6.8 and 6.1.1.4'
O O 0.0106 0.0060 'International Tables Vol C Tables 4.2.6.8 and 6.1.1.4'

loop_
_geom_angle_atom_site_label_1
_geom_angle_atom_site_label_2
_geom_angle_atom_site_label_3
_geom_angle
_geom_angle_site_symmetry_1
_geom_angle_site_symmetry_3
C12 N1 C13 126.0(3) . .
C12 N1 C1 107.4(3) . .
C13 N1 C1 126.6(3) . .
C2 C1 C6 122.0(4) . .
C2 C1 N1 129.4(4) . .
C6 C1 N1 108.6(3) . .
C13 N2 N3 119.4(3) . .
C1 C2 C3 116.0(4) . .
C1 C2 H2 122.0 . .
C3 C2 H2 122.0 . .
C16 N3 N2 119.3(4) . .
C4 C3 C2 123.0(4) . .
C4 C3 H3 118.5 . .
C2 C3 H3 118.5 . .
C4 C5 C6 118.5(4) . .
C4 C5 H5 120.7 . .
C6 C5 H5 120.7 . .
C23 N4 C16 126.4(3) . .
C23 N4 C17 107.3(3) . .
C16 N4 C17 126.2(3) . .
C5 C4 C3 120.2(4) . .
C5 C4 H4 119.9 . .
C3 C4 H4 119.9 . .
C5 C6 C1 120.2(4) . .
C5 C6 C7 132.1(4) . .
C1 C6 C7 107.7(4) . .
C8 C7 C12 119.5(4) . .
C8 C7 C6 133.3(4) . .
C12 C7 C6 107.2(4) . .
C9 C8 C7 119.3(4) . .
C9 C8 H8 120.4 . .
C7 C8 H8 120.4 . .
C8 C9 C10 120.3(4) . .
C8 C9 H9 119.9 . .
C10 C9 H9 119.9 . .
C11 C10 C9 122.2(4) . .
C11 C10 H10 118.9 . .
C9 C10 H10 118.9 . .
C10 C11 C12 117.1(4) . .
C10 C11 H11 121.4 . .
C12 C11 H11 121.4 . .
C7 C12 C11 121.5(4) . .
C7 C12 N1 109.1(3) . .
C11 C12 N1 129.4(4) . .
N2 C13 C14 122.7(4) . .
N2 C13 N1 115.9(4) . .
C14 C13 N1 121.3(4) . .
C15 C14 C13 117.6(4) . .
C15 C14 H14 121.2 . .
C13 C14 H14 121.2 . .
C14 C15 C16 118.3(4) . .
C14 C15 H15 120.8 . .
C16 C15 H15 120.8 . .
N3 C16 C15 122.6(4) . .
N3 C16 N4 115.4(4) . .
C15 C16 N4 122.0(4) . .
C18 C17 C22 121.6(4) . .
C18 C17 N4 129.2(4) . .
C22 C17 N4 109.1(3) . .
C18 C19 C20 122.8(4) . .
C18 C19 H19 118.6 . .
C20 C19 H19 118.6 . .
C19 C18 C17 116.7(4) . .
C19 C18 H18 121.7 . .
C17 C18 H18 121.7 . .
C21 C20 C19 119.7(4) . .
C21 C20 H20 120.1 . .
C19 C20 H20 120.1 . .
C20 C21 C22 119.3(4) . .
C20 C21 H21 120.3 . .
C22 C21 H21 120.3 . .
C21 C22 C17 119.9(4) . .
C21 C22 C28 133.0(4) . .
C17 C22 C28 107.1(3) . .
C24 C23 C28 120.6(4) . .
C24 C23 N4 130.2(4) . .
C28 C23 N4 109.1(3) . .
C25 C24 C23 117.6(4) . .
C25 C24 H24 121.2 . .
C23 C24 H24 121.2 . .
C24 C25 C26 122.4(4) . .
C24 C25 H25 118.8 . .
C26 C25 H25 118.8 . .
C27 C26 C25 120.1(4) . .
C27 C26 H26 120.0 . .
C25 C26 H26 120.0 . .
C26 C27 C28 118.8(4) . .
C26 C27 H27 120.6 . .
C28 C27 H27 120.6 . .
C27 C28 C23 120.6(4) . .
C27 C28 C22 132.0(4) . .
C23 C28 C22 107.4(4) . .
N5 C29 C31 177.4(5) . .
N6 C30 C31 177.3(5) . .
C32 C31 C29 123.2(4) . .
C32 C31 C30 123.1(4) . .
C29 C31 C30 113.7(4) . .
C31 C32 C33 121.1(4) . .
C31 C32 C37 120.8(4) . .
C33 C32 C37 118.1(4) . .
C34 C33 C32 120.8(4) . .
C34 C33 H33 119.6 . .
C32 C33 H33 119.6 . .
C33 C34 C35 120.7(4) . .
C33 C34 H34 119.6 . .
C35 C34 H34 119.6 . .
C38 C35 C36 121.6(4) . .
C38 C35 C34 120.3(4) . .
C36 C35 C34 118.1(4) . .
C37 C36 C35 121.2(4) . .
C37 C36 H36 119.4 . .
C35 C36 H36 119.4 . .
C36 C37 C32 121.1(4) . .
C36 C37 H37 119.5 . .
C32 C37 H37 119.5 . .
C35 C38 C39 123.1(4) . .
C35 C38 C40 122.5(4) . .
C39 C38 C40 114.3(4) . .
N7 C39 C38 176.9(5) . .
N8 C40 C38 176.6(5) . .
C42 C41 C43 121.7(4) . 2_666
C42 C41 H41 119.1 . .
C43 C41 H41 119.1 2_666 .
C41 C42 C43 121.8(4) . .
C41 C42 H42 119.1 . .
C43 C42 H42 119.1 . .
C44 C43 C41 122.2(4) . 2_666
C44 C43 C42 121.3(4) . .
C41 C43 C42 116.5(4) 2_666 .
C43 C44 C45 121.5(4) . .
C43 C44 C46 120.9(4) . .
C45 C44 C46 117.6(4) . .
N10 C45 C44 178.1(5) . .
N9 C46 C44 177.5(5) . .
N13 C47 C49 178.5(5) . .
N14 C48 C49 177.4(5) . .
C50 C49 C48 123.7(4) . .
C50 C49 C47 121.0(4) . .
C48 C49 C47 115.2(4) . .
C49 C50 C51 120.7(4) . .
C49 C50 C55 120.3(4) . .
C51 C50 C55 119.0(4) . .
C52 C51 C50 120.2(4) . .
C52 C51 H51 119.9 . .
C50 C51 H51 119.9 . .
C51 C52 C53 121.4(4) . .
C51 C52 H52 119.3 . .
C53 C52 H52 119.3 . .
C56 C53 C52 121.0(4) . .
C56 C53 C54 121.2(4) . .
C52 C53 C54 117.8(4) . .
C55 C54 C53 121.4(4) . .
C55 C54 H54 119.3 . .
C53 C54 H54 119.3 . .
C54 C55 C50 120.1(4) . .
C54 C55 H55 119.9 . .
C50 C55 H55 119.9 . .
C53 C56 C58 122.5(4) . .
C53 C56 C57 121.7(4) . .
C58 C56 C57 115.8(4) . .
N11 C57 C56 178.9(5) . .
N12 C58 C56 178.9(5) . .

loop_
_geom_bond_atom_site_label_1
_geom_bond_atom_site_label_2
_geom_bond_distance
_geom_bond_site_symmetry_2
N1 C12 1.404(5) .
N1 C13 1.404(5) .
N1 C1 1.413(5) .
C1 C2 1.376(5) .
C1 C6 1.392(6) .
N2 C13 1.326(5) .
N2 N3 1.347(5) .
C2 C3 1.385(6) .
C2 H2 0.9300 .
N3 C16 1.321(5) .
C3 C4 1.379(6) .
C3 H3 0.9300 .
C5 C4 1.364(6) .
C5 C6 1.389(5) .
C5 H5 0.9300 .
N5 C29 1.130(5) .
N4 C23 1.402(5) .
N4 C16 1.404(5) .
N4 C17 1.412(5) .
C4 H4 0.9300 .
C6 C7 1.437(5) .
N6 C30 1.132(6) .
C7 C8 1.392(6) .
C7 C12 1.394(5) .
N7 C39 1.141(6) .
N8 C40 1.139(5) .
C8 C9 1.368(6) .
C8 H8 0.9300 .
C9 C10 1.389(6) .
C9 H9 0.9300 .
N9 C46 1.133(5) .
N10 C45 1.129(5) .
C10 C11 1.370(6) .
C10 H10 0.9300 .
C11 C12 1.395(5) .
C11 H11 0.9300 .
N11 C57 1.121(5) .
N12 C58 1.133(6) .
C13 C14 1.388(5) .
N13 C47 1.139(6) .
C14 C15 1.344(5) .
C14 H14 0.9300 .
N14 C48 1.140(5) .
C15 C16 1.388(5) .
C15 H15 0.9300 .
C17 C18 1.387(5) .
C17 C22 1.396(6) .
C19 C18 1.373(6) .
C19 C20 1.384(6) .
C19 H19 0.9300 .
C18 H18 0.9300 .
C20 C21 1.374(6) .
C20 H20 0.9300 .
C21 C22 1.379(5) .
C21 H21 0.9300 .
C22 C28 1.438(5) .
C23 C24 1.384(5) .
C23 C28 1.398(5) .
C24 C25 1.374(6) .
C24 H24 0.9300 .
C25 C26 1.384(6) .
C25 H25 0.9300 .
C26 C27 1.371(6) .
C26 H26 0.9300 .
C27 C28 1.386(5) .
C27 H27 0.9300 .
C29 C31 1.425(6) .
C30 C31 1.429(6) .
C31 C32 1.374(5) .
C32 C33 1.424(6) .
C32 C37 1.433(5) .
C33 C34 1.340(5) .
C33 H33 0.9300 .
C34 C35 1.438(5) .
C34 H34 0.9300 .
C35 C38 1.374(6) .
C35 C36 1.417(6) .
C36 C37 1.329(5) .
C36 H36 0.9300 .
C37 H37 0.9300 .
C38 C39 1.415(6) .
C38 C40 1.428(6) .
C41 C42 1.343(6) .
C41 C43 1.436(5) 2_666
C41 H41 0.9300 .
C42 C43 1.450(5) .
C42 H42 0.9300 .
C43 C44 1.360(6) .
C44 C45 1.427(6) .
C44 C46 1.433(6) .
C47 C49 1.431(6) .
C48 C49 1.419(6) .
C49 C50 1.376(6) .
C50 C51 1.427(5) .
C50 C55 1.432(6) .
C51 C52 1.341(5) .
C51 H51 0.9300 .
C52 C53 1.426(6) .
C52 H52 0.9300 .
C53 C56 1.376(6) .
C53 C54 1.433(5) .
C54 C55 1.338(6) .
C54 H54 0.9300 .
C55 H55 0.9300 .
C56 C58 1.433(6) .
C56 C57 1.436(6) .

loop_
_geom_torsion_atom_site_label_1
_geom_torsion_atom_site_label_2
_geom_torsion_atom_site_label_3
_geom_torsion_atom_site_label_4
_geom_torsion
_geom_torsion_site_symmetry_1
_geom_torsion_site_symmetry_4
C12 N1 C1 C2 179.3(4) . .
C13 N1 C1 C2 1.1(7) . .
C12 N1 C1 C6 1.2(4) . .
C13 N1 C1 C6 -177.0(3) . .
C6 C1 C2 C3 0.4(6) . .
N1 C1 C2 C3 -177.4(4) . .
C13 N2 N3 C16 -1.7(5) . .
C1 C2 C3 C4 -0.3(6) . .
C6 C5 C4 C3 0.4(6) . .
C2 C3 C4 C5 -0.1(7) . .
C4 C5 C6 C1 -0.3(6) . .
C4 C5 C6 C7 178.0(4) . .
C2 C1 C6 C5 -0.1(6) . .
N1 C1 C6 C5 178.1(3) . .
C2 C1 C6 C7 -178.8(4) . .
N1 C1 C6 C7 -0.6(4) . .
C5 C6 C7 C8 2.9(8) . .
C1 C6 C7 C8 -178.6(4) . .
C5 C6 C7 C12 -178.7(4) . .
C1 C6 C7 C12 -0.2(4) . .
C12 C7 C8 C9 0.2(6) . .
C6 C7 C8 C9 178.5(4) . .
C7 C8 C9 C10 -0.8(6) . .
C8 C9 C10 C11 0.2(7) . .
C9 C10 C11 C12 1.0(6) . .
C8 C7 C12 C11 1.0(6) . .
C6 C7 C12 C11 -177.7(4) . .
C8 C7 C12 N1 179.6(3) . .
C6 C7 C12 N1 1.0(4) . .
C10 C11 C12 C7 -1.5(6) . .
C10 C11 C12 N1 -179.9(4) . .
C13 N1 C12 C7 176.9(3) . .
C1 N1 C12 C7 -1.3(4) . .
C13 N1 C12 C11 -4.6(6) . .
C1 N1 C12 C11 177.2(4) . .
N3 N2 C13 C14 2.7(6) . .
N3 N2 C13 N1 179.5(3) . .
C12 N1 C13 N2 141.4(4) . .
C1 N1 C13 N2 -40.7(5) . .
C12 N1 C13 C14 -41.7(5) . .
C1 N1 C13 C14 136.1(4) . .
N2 C13 C14 C15 -2.5(6) . .
N1 C13 C14 C15 -179.1(3) . .
C13 C14 C15 C16 1.3(6) . .
N2 N3 C16 C15 0.6(6) . .
N2 N3 C16 N4 -179.2(3) . .
C14 C15 C16 N3 -0.4(6) . .
C14 C15 C16 N4 179.3(4) . .
C23 N4 C16 N3 43.2(5) . .
C17 N4 C16 N3 -141.2(4) . .
C23 N4 C16 C15 -136.6(4) . .
C17 N4 C16 C15 39.0(6) . .
C23 N4 C17 C18 -176.1(4) . .
C16 N4 C17 C18 7.6(6) . .
C23 N4 C17 C22 0.4(4) . .
C16 N4 C17 C22 -175.9(4) . .
C20 C19 C18 C17 -2.5(6) . .
C22 C17 C18 C19 3.0(6) . .
N4 C17 C18 C19 179.1(4) . .
C18 C19 C20 C21 1.3(7) . .
C19 C20 C21 C22 -0.5(7) . .
C20 C21 C22 C17 1.0(6) . .
C20 C21 C22 C28 -178.5(4) . .
C18 C17 C22 C21 -2.3(6) . .
N4 C17 C22 C21 -179.1(3) . .
C18 C17 C22 C28 177.3(3) . .
N4 C17 C22 C28 0.5(4) . .
C16 N4 C23 C24 -2.3(7) . .
C17 N4 C23 C24 -178.6(4) . .
C16 N4 C23 C28 175.1(3) . .
C17 N4 C23 C28 -1.2(4) . .
C28 C23 C24 C25 1.0(6) . .
N4 C23 C24 C25 178.2(4) . .
C23 C24 C25 C26 -0.1(6) . .
C24 C25 C26 C27 -0.5(7) . .
C25 C26 C27 C28 0.2(6) . .
C26 C27 C28 C23 0.7(6) . .
C26 C27 C28 C22 -180.0(4) . .
C24 C23 C28 C27 -1.3(6) . .
N4 C23 C28 C27 -179.0(3) . .
C24 C23 C28 C22 179.2(4) . .
N4 C23 C28 C22 1.5(4) . .
C21 C22 C28 C27 -1.1(8) . .
C17 C22 C28 C27 179.4(4) . .
C21 C22 C28 C23 178.4(4) . .
C17 C22 C28 C23 -1.2(4) . .
C29 C31 C32 C33 -2.5(6) . .
C30 C31 C32 C33 177.6(4) . .
C29 C31 C32 C37 176.7(4) . .
C30 C31 C32 C37 -3.2(6) . .
C31 C32 C33 C34 179.2(4) . .
C37 C32 C33 C34 -0.1(6) . .
C32 C33 C34 C35 0.3(6) . .
C33 C34 C35 C38 179.8(4) . .
C33 C34 C35 C36 -0.9(6) . .
C38 C35 C36 C37 -179.4(4) . .
C34 C35 C36 C37 1.3(6) . .
C35 C36 C37 C32 -1.0(6) . .
C31 C32 C37 C36 -178.8(4) . .
C33 C32 C37 C36 0.4(6) . .
C36 C35 C38 C39 177.9(4) . .
C34 C35 C38 C39 -2.8(6) . .
C36 C35 C38 C40 -2.9(6) . .
C34 C35 C38 C40 176.4(4) . .
C43 C41 C42 C43 0.6(7) 2_666 .
C41 C42 C43 C44 -179.5(4) . .
C41 C42 C43 C41 -0.5(7) . 2_666
C41 C43 C44 C45 179.9(4) 2_666 .
C42 C43 C44 C45 -1.2(7) . .
C41 C43 C44 C46 1.7(6) 2_666 .
C42 C43 C44 C46 -179.4(4) . .
C48 C49 C50 C51 179.7(4) . .
C47 C49 C50 C51 1.5(6) . .
C48 C49 C50 C55 1.1(7) . .
C47 C49 C50 C55 -177.2(4) . .
C49 C50 C51 C52 -177.5(4) . .
C55 C50 C51 C52 1.2(6) . .
C50 C51 C52 C53 -1.3(6) . .
C51 C52 C53 C56 -177.9(4) . .
C51 C52 C53 C54 1.1(6) . .
C56 C53 C54 C55 178.3(4) . .
C52 C53 C54 C55 -0.7(6) . .
C53 C54 C55 C50 0.6(6) . .
C49 C50 C55 C54 177.9(4) . .
C51 C50 C55 C54 -0.8(6) . .
C52 C53 C56 C58 180.0(4) . .
C54 C53 C56 C58 1.1(7) . .
C52 C53 C56 C57 0.6(6) . .
C54 C53 C56 C57 -178.3(4) . .
